data_7247602
loop_
_publ_author_name
'Manoharan, Deepak'
'Ahmad, Shamim'
'Tothadi, Srinu'
'Emmerling, Franziska'
'Bhattacharya, Biswajit'
'Ghosh, Soumyajit'

_publ_section_title
;
 Linker size dependent mechanical properties of di-imine based molecular
 crystals
;
_journal_issue 46
_journal_name_full CrystEngComm
_journal_page_first 6416
_journal_page_last 6423
_journal_paper_doi 10.1039/D3CE00928A
_journal_volume 25
_journal_year 2023
_chemical_formula_moiety '2(C17 H26 N O)'
_chemical_formula_sum 'C34 H52 N2 O2'
_chemical_formula_weight 520.77
_space_group_crystal_system triclinic
_space_group_IT_number 2
_space_group_name_Hall '-P 1'
_space_group_name_H-M_alt 'P -1'
_atom_sites_solution_hydrogens geom
_atom_sites_solution_primary dual
_audit_creation_date 2023-05-25
_audit_creation_method
;
Olex2 1.5
(compiled 2021.12.09 svn.r5202d8cf for OlexSys, GUI svn.r6439)
;
_audit_update_record
;
2023-09-05 deposited with the CCDC.	2023-10-31 downloaded from the CCDC.
;
_cell_angle_alpha 87.297(5)
_cell_angle_beta 78.914(5)
_cell_angle_gamma 89.006(5)
_cell_formula_units_Z 2
_cell_length_a 10.1433(12)
_cell_length_b 11.0854(13)
_cell_length_c 15.0978(18)
_cell_measurement_reflns_used 120
_cell_measurement_temperature 301.00
_cell_measurement_theta_max 26.97
_cell_measurement_theta_min 2.05
_cell_volume 1664.0(3)
_computing_molecular_graphics 'Olex2 1.5 (Dolomanov et al., 2009)'
_computing_publication_material 'Olex2 1.5 (Dolomanov et al., 2009)'
_computing_structure_refinement 'SHELXL 2013/4 (Sheldrick, 2015)'
_computing_structure_solution 'SHELXT 2018/2 (Sheldrick, 2018)'
_diffrn_ambient_temperature 301.00
_diffrn_measured_fraction_theta_full 0.997
_diffrn_measured_fraction_theta_max 0.981
_diffrn_measurement_device_type 'Bruker D8 Venture'
_diffrn_measurement_method '\w scans'
_diffrn_radiation_type MoK\a
_diffrn_radiation_wavelength 0.71073
_diffrn_reflns_av_R_equivalents 0.0929
_diffrn_reflns_av_unetI/netI 0.0667
_diffrn_reflns_Laue_measured_fraction_full 0.997
_diffrn_reflns_Laue_measured_fraction_max 0.981
_diffrn_reflns_limit_h_max 12
_diffrn_reflns_limit_h_min -12
_diffrn_reflns_limit_k_max 14
_diffrn_reflns_limit_k_min -14
_diffrn_reflns_limit_l_max 19
_diffrn_reflns_limit_l_min -19
_diffrn_reflns_number 69500
_diffrn_reflns_point_group_measured_fraction_full 0.997
_diffrn_reflns_point_group_measured_fraction_max 0.981
_diffrn_reflns_theta_full 25.242
_diffrn_reflns_theta_max 26.971
_diffrn_reflns_theta_min 2.046
_diffrn_source 'fine-focus sealed tube'
_exptl_absorpt_coefficient_mu 0.063
_exptl_absorpt_correction_T_max 0.938
_exptl_absorpt_correction_T_min 0.894
_exptl_absorpt_correction_type multi-scan
_exptl_absorpt_process_details
;
'XPREP' - A PROGRAM DATA PREPARATION & RECIPROCAL 
SPACE EXPLORATION,
Bruker Analytical X-ray Systems, 1997
;
_exptl_crystal_colour yellow
_exptl_crystal_density_diffrn 1.039
_exptl_crystal_description Neddle
_exptl_crystal_F_000 572
_exptl_crystal_size_max 0.4
_exptl_crystal_size_mid 0.2
_exptl_crystal_size_min 0.1
_refine_diff_density_max 0.367
_refine_diff_density_min -0.190
_refine_diff_density_rms 0.049
_refine_ls_extinction_method none
_refine_ls_goodness_of_fit_ref 1.033
_refine_ls_hydrogen_treatment constr
_refine_ls_matrix_type full
_refine_ls_number_parameters 357
_refine_ls_number_reflns 7087
_refine_ls_number_restraints 0
_refine_ls_restrained_S_all 1.033
_refine_ls_R_factor_all 0.1377
_refine_ls_R_factor_gt 0.0888
_refine_ls_shift/su_max 0.000
_refine_ls_shift/su_mean 0.000
_refine_ls_structure_factor_coef Fsqd
_refine_ls_weighting_details 'w=1/[\s^2^(Fo^2^)+(0.1571P)^2^+0.5221P] where P=(Fo^2^+2Fc^2^)/3'
_refine_ls_weighting_scheme calc
_refine_ls_wR_factor_gt 0.2633
_refine_ls_wR_factor_ref 0.3116
_reflns_Friedel_coverage 0.000
_reflns_number_gt 3969
_reflns_number_total 7087
_reflns_threshold_expression 'I > 2\s(I)'
_cod_data_source_file d3ce00928a3.cif
_cod_data_source_block bb2
_cod_depositor_comments 'Adding full bibliography for 7247601--7247604.cif.'
_cod_database_code 7247602
_shelxl_version_number 2013-4
_shelx_space_group_comment
;
The symmetry employed for this shelxl refinement is uniquely defined
by the following loop, which should always be used as a source of
symmetry information in preference to the above space-group names.
They are only intended as comments.
;
_olex2_refinement_description
;
1. Fixed Uiso
 At 1.2 times of:
  All C(H) groups, All C(H,H) groups
 At 1.5 times of:
  All C(H,H,H) groups, All O(H) groups
2.a Secondary CH2 refined with riding coordinates:
 C17(H17A,H17B), C16(H16A,H16B), C34(H34A,H34B), C33(H33A,H33B)
2.b Aromatic/amide H refined with riding coordinates:
 C4(H4), C19(H19), C21(H21), C32(H32), C15(H15), C6(H6)
2.c Idealised Me refined as rotating group:
 C8(H8A,H8B,H8C), C30(H30A,H30B,H30C), C9(H9A,H9B,H9C), C26(H26A,H26B,H26C),
 C10(H10A,H10B,H10C), C25(H25A,H25B,H25C), C13(H13A,H13B,H13C), C29(H29A,H29B,
 H29C), C27(H27A,H27B,H27C), C14(H14A,H14B,H14C), C31(H31A,H31B,H31C), C12(H12A,
 H12B,H12C)
2.d Idealised tetrahedral OH refined as rotating group:
 O1(H1), O2(H2)
;
_olex2_submission_special_instructions 'No special instructions were received'

loop_
_space_group_symop_operation_xyz
'x, y, z'
'-x, -y, -z'

loop_
_atom_site_label
_atom_site_type_symbol
_atom_site_fract_x
_atom_site_fract_y
_atom_site_fract_z
_atom_site_U_iso_or_equiv
_atom_site_adp_type
_atom_site_occupancy
_atom_site_site_symmetry_order
_atom_site_calc_flag
_atom_site_refinement_flags_posn
_atom_site_refinement_flags_adp
_atom_site_refinement_flags_occupancy
_atom_site_disorder_assembly
_atom_site_disorder_group
O1 O 0.9763(2) 0.9050(2) 0.39466(15) 0.0822(6) Uani 1 1 d . . . . .
H1 H 0.9577 0.8475 0.4308 0.123 Uiso 1 1 calc R U . . .
O2 O 0.5195(2) 0.4314(2) 0.61519(17) 0.0891(7) Uani 1 1 d . . . . .
H2 H 0.5253 0.3675 0.5893 0.134 Uiso 1 1 calc R U . . .
N1 N 0.8661(2) 0.7043(2) 0.46605(16) 0.0721(7) Uani 1 1 d . . . . .
N2 N 0.6265(3) 0.2279(3) 0.55735(18) 0.0803(7) Uani 1 1 d . . . . .
C1 C 0.8088(3) 0.8057(2) 0.33358(17) 0.0606(6) Uani 1 1 d . . . . .
C4 C 0.8308(3) 0.9825(3) 0.1978(2) 0.0707(8) Uani 1 1 d . . . . .
H4 H 0.8379 1.0423 0.1518 0.085 Uiso 1 1 calc R U . . .
C22 C 0.6939(3) 0.3310(2) 0.67685(17) 0.0619(7) Uani 1 1 d . . . . .
C19 C 0.6703(3) 0.5007(3) 0.8052(2) 0.0706(8) Uani 1 1 d . . . . .
H19 H 0.6631 0.5584 0.8487 0.085 Uiso 1 1 calc R U . . .
C2 C 0.9011(3) 0.9013(2) 0.33047(18) 0.0630(7) Uani 1 1 d . . . . .
C3 C 0.9120(3) 0.9921(2) 0.2615(2) 0.0683(7) Uani 1 1 d . . . . .
C21 C 0.7750(3) 0.3243(3) 0.74052(18) 0.0645(7) Uani 1 1 d . . . . .
H21 H 0.8376 0.2617 0.7387 0.077 Uiso 1 1 calc R U . . .
C32 C 0.7018(3) 0.2341(3) 0.61406(19) 0.0688(7) Uani 1 1 d . . . . .
H32 H 0.7660 0.1736 0.6160 0.083 Uiso 1 1 calc R U . . .
C23 C 0.5978(3) 0.4258(3) 0.67792(19) 0.0665(7) Uani 1 1 d . . . . .
C15 C 0.7973(3) 0.7096(3) 0.40407(19) 0.0661(7) Uani 1 1 d . . . . .
H15 H 0.7359 0.6484 0.4035 0.079 Uiso 1 1 calc R U . . .
C6 C 0.7312(3) 0.8019(3) 0.26786(18) 0.0650(7) Uani 1 1 d . . . . .
H6 H 0.6714 0.7385 0.2705 0.078 Uiso 1 1 calc R U . . .
C18 C 0.5860(3) 0.5123(3) 0.7436(2) 0.0701(8) Uani 1 1 d . . . . .
C5 C 0.7393(3) 0.8897(3) 0.19764(19) 0.0691(7) Uani 1 1 d . . . . .
C20 C 0.7667(3) 0.4076(3) 0.80703(18) 0.0666(7) Uani 1 1 d . . . . .
C17 C 0.9762(3) 0.5362(3) 0.5398(2) 0.0819(9) Uani 1 1 d . . . . .
H17A H 1.0452 0.5934 0.5452 0.098 Uiso 1 1 calc R U . . .
H17B H 0.9619 0.4832 0.5937 0.098 Uiso 1 1 calc R U . . .
C16 C 0.8457(3) 0.6052(3) 0.5343(2) 0.0821(9) Uani 1 1 d . . . . .
H16A H 0.7806 0.5497 0.5201 0.099 Uiso 1 1 calc R U . . .
H16B H 0.8091 0.6372 0.5927 0.099 Uiso 1 1 calc R U . . .
C34 C 0.5001(4) 0.0553(3) 0.5273(2) 0.0891(10) Uani 1 1 d . . . . .
H34A H 0.4803 0.0316 0.5911 0.107 Uiso 1 1 calc R U . . .
H34B H 0.4300 0.1105 0.5150 0.107 Uiso 1 1 calc R U . . .
C33 C 0.6347(3) 0.1195(3) 0.5053(2) 0.0891(10) Uani 1 1 d . . . . .
H33A H 0.7048 0.0662 0.5203 0.107 Uiso 1 1 calc R U . . .
H33B H 0.6567 0.1413 0.4412 0.107 Uiso 1 1 calc R U . . .
C7 C 1.0112(3) 1.0973(3) 0.2558(3) 0.0853(9) Uani 1 1 d . . . . .
C24 C 0.4812(3) 0.6160(3) 0.7481(3) 0.0926(10) Uani 1 1 d . . . . .
C11 C 0.6522(4) 0.8853(3) 0.1258(2) 0.0837(9) Uani 1 1 d . . . . .
C28 C 0.8560(4) 0.3983(3) 0.8769(2) 0.0821(9) Uani 1 1 d . . . . .
C8 C 1.1550(4) 1.0485(4) 0.2443(4) 0.1177(15) Uani 1 1 d . . . . .
H8A H 1.1728 0.9975 0.1936 0.177 Uiso 1 1 calc R U . . .
H8B H 1.1659 1.0026 0.2980 0.177 Uiso 1 1 calc R U . . .
H8C H 1.2167 1.1146 0.2341 0.177 Uiso 1 1 calc R U . . .
C30 C 1.0006(4) 0.4345(5) 0.8289(3) 0.1260(16) Uani 1 1 d . . . . .
H30A H 1.0334 0.3791 0.7826 0.189 Uiso 1 1 calc R U . . .
H30B H 1.0587 0.4321 0.8722 0.189 Uiso 1 1 calc R U . . .
H30C H 0.9990 0.5148 0.8023 0.189 Uiso 1 1 calc R U . . .
C9 C 1.0066(5) 1.1833(4) 0.1728(3) 0.1202(15) Uani 1 1 d . . . . .
H9A H 1.0689 1.2480 0.1715 0.180 Uiso 1 1 calc R U . . .
H9B H 0.9175 1.2160 0.1768 0.180 Uiso 1 1 calc R U . . .
H9C H 1.0307 1.1395 0.1186 0.180 Uiso 1 1 calc R U . . .
C26 C 0.3401(4) 0.5637(4) 0.7625(4) 0.1299(17) Uani 1 1 d . . . . .
H26A H 0.3291 0.5237 0.7094 0.195 Uiso 1 1 calc R U . . .
H26B H 0.2749 0.6277 0.7739 0.195 Uiso 1 1 calc R U . . .
H26C H 0.3275 0.5067 0.8132 0.195 Uiso 1 1 calc R U . . .
C10 C 0.9725(5) 1.1726(4) 0.3397(3) 0.1277(16) Uani 1 1 d . . . . .
H10A H 0.9780 1.1231 0.3928 0.192 Uiso 1 1 calc R U . . .
H10B H 0.8823 1.2027 0.3436 0.192 Uiso 1 1 calc R U . . .
H10C H 1.0330 1.2393 0.3352 0.192 Uiso 1 1 calc R U . . .
C25 C 0.4833(5) 0.6950(4) 0.8301(4) 0.1346(17) Uani 1 1 d . . . . .
H25A H 0.4600 0.6465 0.8851 0.202 Uiso 1 1 calc R U . . .
H25B H 0.4197 0.7601 0.8301 0.202 Uiso 1 1 calc R U . . .
H25C H 0.5717 0.7273 0.8257 0.202 Uiso 1 1 calc R U . . .
C13 C 0.5075(5) 0.9229(6) 0.1690(3) 0.144(2) Uani 1 1 d . . . . .
H13A H 0.4732 0.8674 0.2185 0.216 Uiso 1 1 calc R U . . .
H13B H 0.4514 0.9219 0.1246 0.216 Uiso 1 1 calc R U . . .
H13C H 0.5081 1.0029 0.1908 0.216 Uiso 1 1 calc R U . . .
C29 C 0.8142(5) 0.4837(5) 0.9532(3) 0.1285(17) Uani 1 1 d . . . . .
H29A H 0.8243 0.5657 0.9295 0.193 Uiso 1 1 calc R U . . .
H29B H 0.8699 0.4698 0.9974 0.193 Uiso 1 1 calc R U . . .
H29C H 0.7220 0.4698 0.9808 0.193 Uiso 1 1 calc R U . . .
C27 C 0.5148(5) 0.6998(4) 0.6641(4) 0.1418(19) Uani 1 1 d . . . . .
H27A H 0.6072 0.7234 0.6554 0.213 Uiso 1 1 calc R U . . .
H27B H 0.4582 0.7704 0.6717 0.213 Uiso 1 1 calc R U . . .
H27C H 0.5002 0.6586 0.6124 0.213 Uiso 1 1 calc R U . . .
C14 C 0.6967(6) 0.9726(6) 0.0461(3) 0.153(2) Uani 1 1 d . . . . .
H14A H 0.6957 1.0532 0.0669 0.230 Uiso 1 1 calc R U . . .
H14B H 0.6365 0.9682 0.0045 0.230 Uiso 1 1 calc R U . . .
H14C H 0.7860 0.9519 0.0164 0.230 Uiso 1 1 calc R U . . .
C31 C 0.8607(8) 0.2696(5) 0.9145(5) 0.189(3) Uani 1 1 d . . . . .
H31A H 0.7717 0.2445 0.9424 0.283 Uiso 1 1 calc R U . . .
H31B H 0.9176 0.2651 0.9586 0.283 Uiso 1 1 calc R U . . .
H31C H 0.8959 0.2175 0.8663 0.283 Uiso 1 1 calc R U . . .
C12 C 0.6435(9) 0.7595(5) 0.0961(5) 0.200(4) Uani 1 1 d . . . . .
H12A H 0.7315 0.7316 0.0690 0.300 Uiso 1 1 calc R U . . .
H12B H 0.5856 0.7587 0.0528 0.300 Uiso 1 1 calc R U . . .
H12C H 0.6078 0.7075 0.1474 0.300 Uiso 1 1 calc R U . . .

loop_
_atom_site_aniso_label
_atom_site_aniso_U_11
_atom_site_aniso_U_22
_atom_site_aniso_U_33
_atom_site_aniso_U_23
_atom_site_aniso_U_13
_atom_site_aniso_U_12
O1 0.0687(14) 0.0891(15) 0.0910(15) 0.0035(11) -0.0218(11) -0.0100(11)
O2 0.0660(14) 0.1019(17) 0.1028(17) 0.0008(13) -0.0272(12) 0.0105(12)
N1 0.0595(14) 0.0802(16) 0.0741(15) 0.0079(12) -0.0095(11) 0.0041(11)
N2 0.0722(17) 0.0935(18) 0.0781(16) -0.0114(13) -0.0205(13) 0.0024(13)
C1 0.0501(14) 0.0633(15) 0.0656(15) -0.0014(11) -0.0049(11) 0.0039(11)
C4 0.0684(18) 0.0640(16) 0.0755(17) 0.0084(13) -0.0064(14) 0.0069(13)
C22 0.0540(15) 0.0668(16) 0.0628(14) 0.0001(12) -0.0066(12) -0.0024(12)
C19 0.0648(18) 0.0636(16) 0.0791(18) -0.0066(13) -0.0020(14) -0.0046(13)
C2 0.0506(15) 0.0663(16) 0.0700(16) -0.0038(12) -0.0065(12) 0.0037(12)
C3 0.0561(16) 0.0588(15) 0.0848(18) -0.0013(13) -0.0016(13) 0.0027(12)
C21 0.0539(15) 0.0702(16) 0.0686(16) -0.0006(13) -0.0098(12) -0.0008(12)
C32 0.0537(16) 0.0825(19) 0.0702(16) -0.0019(14) -0.0123(13) 0.0012(13)
C23 0.0502(15) 0.0740(17) 0.0734(16) 0.0106(13) -0.0097(12) -0.0049(12)
C15 0.0522(15) 0.0696(16) 0.0724(17) 0.0019(13) -0.0030(13) 0.0007(12)
C6 0.0569(16) 0.0649(16) 0.0717(16) -0.0001(12) -0.0094(12) 0.0018(12)
C18 0.0560(17) 0.0616(16) 0.0871(19) 0.0023(14) -0.0010(14) -0.0006(12)
C5 0.0584(17) 0.0761(18) 0.0708(16) 0.0002(13) -0.0094(13) 0.0086(13)
C20 0.0611(17) 0.0659(16) 0.0697(16) -0.0025(13) -0.0045(12) -0.0083(13)
C17 0.084(2) 0.092(2) 0.0699(17) 0.0139(15) -0.0191(15) -0.0078(17)
C16 0.072(2) 0.095(2) 0.0744(18) 0.0162(16) -0.0075(15) 0.0027(16)
C34 0.078(2) 0.110(3) 0.081(2) -0.0293(18) -0.0134(16) 0.0091(19)
C33 0.075(2) 0.113(3) 0.083(2) -0.0271(19) -0.0202(16) 0.0037(19)
C7 0.072(2) 0.0630(17) 0.116(3) -0.0002(16) -0.0053(17) -0.0048(14)
C24 0.067(2) 0.075(2) 0.128(3) 0.0017(19) -0.0012(19) 0.0098(15)
C11 0.081(2) 0.092(2) 0.0798(19) 0.0062(16) -0.0232(16) 0.0051(17)
C28 0.086(2) 0.085(2) 0.0800(19) -0.0133(16) -0.0263(16) -0.0043(17)
C8 0.064(2) 0.101(3) 0.182(4) 0.024(3) -0.015(2) -0.0161(19)
C30 0.072(3) 0.186(5) 0.127(3) -0.040(3) -0.029(2) 0.008(3)
C9 0.107(3) 0.081(2) 0.165(4) 0.031(2) -0.013(3) -0.017(2)
C26 0.058(2) 0.114(3) 0.209(5) -0.021(3) -0.004(3) 0.018(2)
C10 0.127(4) 0.095(3) 0.159(4) -0.033(3) -0.014(3) -0.027(3)
C25 0.116(4) 0.094(3) 0.190(5) -0.044(3) -0.015(3) 0.029(2)
C13 0.081(3) 0.216(6) 0.136(4) 0.025(4) -0.034(3) 0.006(3)
C29 0.111(3) 0.183(5) 0.097(3) -0.044(3) -0.025(2) 0.001(3)
C27 0.124(4) 0.104(3) 0.181(5) 0.044(3) -0.002(3) 0.041(3)
C14 0.139(4) 0.229(6) 0.096(3) 0.052(3) -0.044(3) -0.039(4)
C31 0.313(9) 0.115(4) 0.186(5) 0.040(4) -0.177(6) -0.039(5)
C12 0.331(10) 0.121(4) 0.207(6) -0.049(4) -0.193(7) 0.043(5)

loop_
_atom_type_symbol
_atom_type_description
_atom_type_scat_dispersion_real
_atom_type_scat_dispersion_imag
_atom_type_scat_source
C C 0.0033 0.0016 'International Tables Vol C Tables 4.2.6.8 and 6.1.1.4'
H H 0.0000 0.0000 'International Tables Vol C Tables 4.2.6.8 and 6.1.1.4'
N N 0.0061 0.0033 'International Tables Vol C Tables 4.2.6.8 and 6.1.1.4'
O O 0.0106 0.0060 'International Tables Vol C Tables 4.2.6.8 and 6.1.1.4'

loop_
_geom_angle_atom_site_label_1
_geom_angle_atom_site_label_2
_geom_angle_atom_site_label_3
_geom_angle
_geom_angle_site_symmetry_1
_geom_angle_site_symmetry_3
_geom_angle_publ_flag
C2 O1 H1 109.5 . . ?
C23 O2 H2 109.5 . . ?
C15 N1 C16 119.8(3) . . ?
C32 N2 C33 118.0(3) . . ?
C2 C1 C15 120.8(3) . . ?
C6 C1 C2 119.7(2) . . ?
C6 C1 C15 119.5(2) . . ?
C3 C4 H4 117.6 . . ?
C3 C4 C5 124.9(3) . . ?
C5 C4 H4 117.6 . . ?
C21 C22 C32 118.6(3) . . ?
C21 C22 C23 120.0(3) . . ?
C23 C22 C32 121.2(3) . . ?
C18 C19 H19 117.6 . . ?
C18 C19 C20 124.7(3) . . ?
C20 C19 H19 117.6 . . ?
O1 C2 C1 119.6(2) . . ?
O1 C2 C3 120.5(3) . . ?
C3 C2 C1 120.0(3) . . ?
C4 C3 C2 117.2(3) . . ?
C4 C3 C7 121.3(3) . . ?
C2 C3 C7 121.5(3) . . ?
C22 C21 H21 118.8 . . ?
C22 C21 C20 122.3(3) . . ?
C20 C21 H21 118.8 . . ?
N2 C32 C22 123.5(3) . . ?
N2 C32 H32 118.2 . . ?
C22 C32 H32 118.2 . . ?
O2 C23 C22 119.3(3) . . ?
O2 C23 C18 120.9(3) . . ?
C18 C23 C22 119.7(3) . . ?
N1 C15 C1 124.0(3) . . ?
N1 C15 H15 118.0 . . ?
C1 C15 H15 118.0 . . ?
C1 C6 H6 118.8 . . ?
C1 C6 C5 122.3(3) . . ?
C5 C6 H6 118.8 . . ?
C19 C18 C23 117.5(3) . . ?
C19 C18 C24 121.1(3) . . ?
C23 C18 C24 121.4(3) . . ?
C4 C5 C11 122.1(3) . . ?
C6 C5 C4 115.9(3) . . ?
C6 C5 C11 122.0(3) . . ?
C19 C20 C28 122.6(3) . . ?
C21 C20 C19 115.8(3) . . ?
C21 C20 C28 121.6(3) . . ?
C17 C17 H17A 109.1 2_766 . ?
C17 C17 H17B 109.1 2_766 . ?
C17 C17 C16 112.6(3) 2_766 . ?
H17A C17 H17B 107.8 . . ?
C16 C17 H17A 109.1 . . ?
C16 C17 H17B 109.1 . . ?
N1 C16 C17 112.2(2) . . ?
N1 C16 H16A 109.2 . . ?
N1 C16 H16B 109.2 . . ?
C17 C16 H16A 109.2 . . ?
C17 C16 H16B 109.2 . . ?
H16A C16 H16B 107.9 . . ?
C34 C34 H34A 109.2 2_656 . ?
C34 C34 H34B 109.2 2_656 . ?
C34 C34 C33 111.9(3) 2_656 . ?
H34A C34 H34B 107.9 . . ?
C33 C34 H34A 109.2 . . ?
C33 C34 H34B 109.2 . . ?
N2 C33 C34 109.1(3) . . ?
N2 C33 H33A 109.9 . . ?
N2 C33 H33B 109.9 . . ?
C34 C33 H33A 109.9 . . ?
C34 C33 H33B 109.9 . . ?
H33A C33 H33B 108.3 . . ?
C3 C7 C9 111.6(3) . . ?
C8 C7 C3 110.0(3) . . ?
C8 C7 C9 106.4(3) . . ?
C8 C7 C10 112.3(4) . . ?
C10 C7 C3 109.6(3) . . ?
C10 C7 C9 106.9(3) . . ?
C18 C24 C25 111.2(3) . . ?
C26 C24 C18 109.8(3) . . ?
C26 C24 C25 106.1(3) . . ?
C27 C24 C18 110.0(3) . . ?
C27 C24 C26 113.3(4) . . ?
C27 C24 C25 106.3(4) . . ?
C5 C11 C13 108.2(3) . . ?
C14 C11 C5 113.1(3) . . ?
C14 C11 C13 106.4(4) . . ?
C12 C11 C5 111.1(3) . . ?
C12 C11 C13 106.2(5) . . ?
C12 C11 C14 111.3(4) . . ?
C20 C28 C30 107.8(3) . . ?
C20 C28 C29 113.1(3) . . ?
C29 C28 C30 106.8(3) . . ?
C31 C28 C20 110.4(3) . . ?
C31 C28 C30 108.3(5) . . ?
C31 C28 C29 110.2(4) . . ?
C7 C8 H8A 109.5 . . ?
C7 C8 H8B 109.5 . . ?
C7 C8 H8C 109.5 . . ?
H8A C8 H8B 109.5 . . ?
H8A C8 H8C 109.5 . . ?
H8B C8 H8C 109.5 . . ?
C28 C30 H30A 109.5 . . ?
C28 C30 H30B 109.5 . . ?
C28 C30 H30C 109.5 . . ?
H30A C30 H30B 109.5 . . ?
H30A C30 H30C 109.5 . . ?
H30B C30 H30C 109.5 . . ?
C7 C9 H9A 109.5 . . ?
C7 C9 H9B 109.5 . . ?
C7 C9 H9C 109.5 . . ?
H9A C9 H9B 109.5 . . ?
H9A C9 H9C 109.5 . . ?
H9B C9 H9C 109.5 . . ?
C24 C26 H26A 109.5 . . ?
C24 C26 H26B 109.5 . . ?
C24 C26 H26C 109.5 . . ?
H26A C26 H26B 109.5 . . ?
H26A C26 H26C 109.5 . . ?
H26B C26 H26C 109.5 . . ?
C7 C10 H10A 109.5 . . ?
C7 C10 H10B 109.5 . . ?
C7 C10 H10C 109.5 . . ?
H10A C10 H10B 109.5 . . ?
H10A C10 H10C 109.5 . . ?
H10B C10 H10C 109.5 . . ?
C24 C25 H25A 109.5 . . ?
C24 C25 H25B 109.5 . . ?
C24 C25 H25C 109.5 . . ?
H25A C25 H25B 109.5 . . ?
H25A C25 H25C 109.5 . . ?
H25B C25 H25C 109.5 . . ?
C11 C13 H13A 109.5 . . ?
C11 C13 H13B 109.5 . . ?
C11 C13 H13C 109.5 . . ?
H13A C13 H13B 109.5 . . ?
H13A C13 H13C 109.5 . . ?
H13B C13 H13C 109.5 . . ?
C28 C29 H29A 109.5 . . ?
C28 C29 H29B 109.5 . . ?
C28 C29 H29C 109.5 . . ?
H29A C29 H29B 109.5 . . ?
H29A C29 H29C 109.5 . . ?
H29B C29 H29C 109.5 . . ?
C24 C27 H27A 109.5 . . ?
C24 C27 H27B 109.5 . . ?
C24 C27 H27C 109.5 . . ?
H27A C27 H27B 109.5 . . ?
H27A C27 H27C 109.5 . . ?
H27B C27 H27C 109.5 . . ?
C11 C14 H14A 109.5 . . ?
C11 C14 H14B 109.5 . . ?
C11 C14 H14C 109.5 . . ?
H14A C14 H14B 109.5 . . ?
H14A C14 H14C 109.5 . . ?
H14B C14 H14C 109.5 . . ?
C28 C31 H31A 109.5 . . ?
C28 C31 H31B 109.5 . . ?
C28 C31 H31C 109.5 . . ?
H31A C31 H31B 109.5 . . ?
H31A C31 H31C 109.5 . . ?
H31B C31 H31C 109.5 . . ?
C11 C12 H12A 109.5 . . ?
C11 C12 H12B 109.5 . . ?
C11 C12 H12C 109.5 . . ?
H12A C12 H12B 109.5 . . ?
H12A C12 H12C 109.5 . . ?
H12B C12 H12C 109.5 . . ?

loop_
_geom_bond_atom_site_label_1
_geom_bond_atom_site_label_2
_geom_bond_distance
_geom_bond_site_symmetry_2
_geom_bond_publ_flag
O1 H1 0.8200 . ?
O1 C2 1.346(3) . ?
O2 H2 0.8200 . ?
O2 C23 1.347(3) . ?
N1 C15 1.269(3) . ?
N1 C16 1.460(4) . ?
N2 C32 1.257(4) . ?
N2 C33 1.459(4) . ?
C1 C2 1.419(4) . ?
C1 C15 1.460(4) . ?
C1 C6 1.383(4) . ?
C4 H4 0.9300 . ?
C4 C3 1.390(4) . ?
C4 C5 1.398(4) . ?
C22 C21 1.379(4) . ?
C22 C32 1.457(4) . ?
C22 C23 1.420(4) . ?
C19 H19 0.9300 . ?
C19 C18 1.380(4) . ?
C19 C20 1.413(4) . ?
C2 C3 1.404(4) . ?
C3 C7 1.541(4) . ?
C21 H21 0.9300 . ?
C21 C20 1.385(4) . ?
C32 H32 0.9300 . ?
C23 C18 1.399(4) . ?
C15 H15 0.9300 . ?
C6 H6 0.9300 . ?
C6 C5 1.396(4) . ?
C18 C24 1.547(4) . ?
C5 C11 1.527(4) . ?
C20 C28 1.516(4) . ?
C17 C17 1.475(7) 2_766 ?
C17 H17A 0.9700 . ?
C17 H17B 0.9700 . ?
C17 C16 1.532(5) . ?
C16 H16A 0.9700 . ?
C16 H16B 0.9700 . ?
C34 C34 1.508(6) 2_656 ?
C34 H34A 0.9700 . ?
C34 H34B 0.9700 . ?
C34 C33 1.522(5) . ?
C33 H33A 0.9700 . ?
C33 H33B 0.9700 . ?
C7 C8 1.529(5) . ?
C7 C9 1.546(5) . ?
C7 C10 1.534(6) . ?
C24 C26 1.526(5) . ?
C24 C25 1.553(6) . ?
C24 C27 1.524(6) . ?
C11 C13 1.546(6) . ?
C11 C14 1.512(6) . ?
C11 C12 1.494(6) . ?
C28 C30 1.556(6) . ?
C28 C29 1.519(5) . ?
C28 C31 1.514(6) . ?
C8 H8A 0.9600 . ?
C8 H8B 0.9600 . ?
C8 H8C 0.9600 . ?
C30 H30A 0.9600 . ?
C30 H30B 0.9600 . ?
C30 H30C 0.9600 . ?
C9 H9A 0.9600 . ?
C9 H9B 0.9600 . ?
C9 H9C 0.9600 . ?
C26 H26A 0.9600 . ?
C26 H26B 0.9600 . ?
C26 H26C 0.9600 . ?
C10 H10A 0.9600 . ?
C10 H10B 0.9600 . ?
C10 H10C 0.9600 . ?
C25 H25A 0.9600 . ?
C25 H25B 0.9600 . ?
C25 H25C 0.9600 . ?
C13 H13A 0.9600 . ?
C13 H13B 0.9600 . ?
C13 H13C 0.9600 . ?
C29 H29A 0.9600 . ?
C29 H29B 0.9600 . ?
C29 H29C 0.9600 . ?
C27 H27A 0.9600 . ?
C27 H27B 0.9600 . ?
C27 H27C 0.9600 . ?
C14 H14A 0.9600 . ?
C14 H14B 0.9600 . ?
C14 H14C 0.9600 . ?
C31 H31A 0.9600 . ?
C31 H31B 0.9600 . ?
C31 H31C 0.9600 . ?
C12 H12A 0.9600 . ?
C12 H12B 0.9600 . ?
C12 H12C 0.9600 . ?

loop_
_geom_torsion_atom_site_label_1
_geom_torsion_atom_site_label_2
_geom_torsion_atom_site_label_3
_geom_torsion_atom_site_label_4
_geom_torsion
_geom_torsion_site_symmetry_1
_geom_torsion_site_symmetry_2
_geom_torsion_site_symmetry_3
_geom_torsion_site_symmetry_4
_geom_torsion_publ_flag
O1 C2 C3 C4 -179.8(2) . . . . ?
O1 C2 C3 C7 1.0(4) . . . . ?
O2 C23 C18 C19 -179.7(3) . . . . ?
O2 C23 C18 C24 1.2(4) . . . . ?
C1 C2 C3 C4 -0.7(4) . . . . ?
C1 C2 C3 C7 -179.9(2) . . . . ?
C1 C6 C5 C4 -0.2(4) . . . . ?
C1 C6 C5 C11 -179.4(3) . . . . ?
C4 C3 C7 C8 -118.4(4) . . . . ?
C4 C3 C7 C9 -0.6(4) . . . . ?
C4 C3 C7 C10 117.6(4) . . . . ?
C4 C5 C11 C13 -104.8(4) . . . . ?
C4 C5 C11 C14 12.9(5) . . . . ?
C4 C5 C11 C12 138.9(5) . . . . ?
C22 C21 C20 C19 -0.5(4) . . . . ?
C22 C21 C20 C28 179.6(3) . . . . ?
C22 C23 C18 C19 0.0(4) . . . . ?
C22 C23 C18 C24 -179.1(3) . . . . ?
C19 C18 C24 C26 -119.4(4) . . . . ?
C19 C18 C24 C25 -2.3(4) . . . . ?
C19 C18 C24 C27 115.2(4) . . . . ?
C19 C20 C28 C30 -107.3(4) . . . . ?
C19 C20 C28 C29 10.5(5) . . . . ?
C19 C20 C28 C31 134.6(5) . . . . ?
C2 C1 C15 N1 0.3(4) . . . . ?
C2 C1 C6 C5 -0.3(4) . . . . ?
C2 C3 C7 C8 60.8(4) . . . . ?
C2 C3 C7 C9 178.6(3) . . . . ?
C2 C3 C7 C10 -63.1(4) . . . . ?
C3 C4 C5 C6 0.2(4) . . . . ?
C3 C4 C5 C11 179.5(3) . . . . ?
C21 C22 C32 N2 175.4(3) . . . . ?
C21 C22 C23 O2 179.8(2) . . . . ?
C21 C22 C23 C18 0.2(4) . . . . ?
C21 C20 C28 C30 72.7(4) . . . . ?
C21 C20 C28 C29 -169.5(3) . . . . ?
C21 C20 C28 C31 -45.5(5) . . . . ?
C32 N2 C33 C34 117.1(3) . . . . ?
C32 C22 C21 C20 -175.0(2) . . . . ?
C32 C22 C23 O2 -5.2(4) . . . . ?
C32 C22 C23 C18 175.1(2) . . . . ?
C23 C22 C21 C20 0.1(4) . . . . ?
C23 C22 C32 N2 0.4(4) . . . . ?
C23 C18 C24 C26 59.7(4) . . . . ?
C23 C18 C24 C25 176.8(3) . . . . ?
C23 C18 C24 C27 -65.7(4) . . . . ?
C15 N1 C16 C17 124.5(3) . . . . ?
C15 C1 C2 O1 -1.7(4) . . . . ?
C15 C1 C2 C3 179.1(2) . . . . ?
C15 C1 C6 C5 -178.7(2) . . . . ?
C6 C1 C2 O1 179.8(2) . . . . ?
C6 C1 C2 C3 0.7(4) . . . . ?
C6 C1 C15 N1 178.7(3) . . . . ?
C6 C5 C11 C13 74.4(4) . . . . ?
C6 C5 C11 C14 -168.0(4) . . . . ?
C6 C5 C11 C12 -41.9(6) . . . . ?
C18 C19 C20 C21 0.7(4) . . . . ?
C18 C19 C20 C28 -179.4(3) . . . . ?
C5 C4 C3 C2 0.2(4) . . . . ?
C5 C4 C3 C7 179.4(3) . . . . ?
C20 C19 C18 C23 -0.4(4) . . . . ?
C20 C19 C18 C24 178.7(3) . . . . ?
C17 C17 C16 N1 -70.7(4) 2_766 . . . ?
C16 N1 C15 C1 179.1(3) . . . . ?
C34 C34 C33 N2 177.7(4) 2_656 . . . ?
C33 N2 C32 C22 -173.3(3) . . . . ?
